data_7703992
loop_
_publ_author_name
'Wallach, C.'
'Mayer, K.'
'Henneberger, T.'
'Klein, W.'
'F\"assler, T F'

_publ_section_title
;
 Intermediates and products of the reaction of Zn(ii) organyls with tetrel
 element Zintl ions: cluster extension versus complexation.
;
_journal_issue 19
_journal_name_full 'Dalton transactions (Cambridge, England : 2003)'
_journal_page_first 6191
_journal_page_last 6198
_journal_paper_doi 10.1039/d0dt01096k
_journal_volume 49
_journal_year 2020
_chemical_formula_moiety 'C27 H33 Zn, C16 H35 K N O7, C4 H8 O'
_chemical_formula_sum 'C47 H76 K N O8 Zn'
_chemical_formula_weight 887.55
_space_group_crystal_system monoclinic
_space_group_IT_number 14
_space_group_name_Hall '-P 2ybc'
_space_group_name_H-M_alt 'P 1 21/c 1'
_atom_sites_solution_hydrogens geom
_atom_sites_solution_primary direct
_atom_sites_solution_secondary difmap
_audit_creation_method SHELXL-2014/7
_audit_update_record
;
2020-02-05 deposited with the CCDC.	2020-04-03 downloaded from the CCDC.
;
_cell_angle_alpha 90
_cell_angle_beta 94.486(3)
_cell_angle_gamma 90
_cell_formula_units_Z 4
_cell_length_a 15.7570(5)
_cell_length_b 13.1722(5)
_cell_length_c 23.6712(8)
_cell_measurement_reflns_used 11308
_cell_measurement_temperature 120(2)
_cell_measurement_theta_max 28.9070
_cell_measurement_theta_min 2.6645
_cell_volume 4898.0(3)
_computing_cell_refinement
; 
 CrysAlis RED, Oxford Diffraction Ltd., Version 1.171.33.34d 
;
_computing_data_collection
; 
 CrysAlis CCD, Oxford Diffraction Ltd., Version 1.171.33.34d 
;
_computing_data_reduction
; 
 CrysAlis RED, Oxford Diffraction Ltd., Version 1.171.33.34d 
;
_computing_molecular_graphics 'DIAMOND 3.2k'
_computing_structure_refinement SHELXL-2014/7
_computing_structure_solution SHELXS-97
_diffrn_ambient_temperature 120(2)
_diffrn_detector_area_resol_mean 16.0238
_diffrn_measured_fraction_theta_full 0.987
_diffrn_measured_fraction_theta_max 0.982
_diffrn_measurement_device_type 'Oxford Xcalibur 3'
_diffrn_measurement_method '\w and \p scans'
_diffrn_radiation_monochromator graphite
_diffrn_radiation_source 'Enhance (Mo) X-ray Source'
_diffrn_radiation_type MoK\a
_diffrn_radiation_wavelength 0.71073
_diffrn_reflns_av_R_equivalents 0.0706
_diffrn_reflns_av_unetI/netI 0.1068
_diffrn_reflns_Laue_measured_fraction_full 0.987
_diffrn_reflns_Laue_measured_fraction_max 0.982
_diffrn_reflns_limit_h_max 18
_diffrn_reflns_limit_h_min -19
_diffrn_reflns_limit_k_max 16
_diffrn_reflns_limit_k_min -16
_diffrn_reflns_limit_l_max 29
_diffrn_reflns_limit_l_min -29
_diffrn_reflns_number 55312
_diffrn_reflns_point_group_measured_fraction_full 0.987
_diffrn_reflns_point_group_measured_fraction_max 0.982
_diffrn_reflns_theta_full 25.242
_diffrn_reflns_theta_max 25.999
_diffrn_reflns_theta_min 2.721
_exptl_absorpt_coefficient_mu 0.635
_exptl_absorpt_correction_T_max 1.00000
_exptl_absorpt_correction_T_min 0.82228
_exptl_absorpt_correction_type multi-scan
_exptl_absorpt_process_details
;
 CrysAlis RED, Oxford Diffraction Ltd., Version 1.171.33.34d 
 Empirical absorption correction using spherical harmonics,
 implemented in SCALE3 ABSPACK scaling algorithm. 
;
_exptl_crystal_colour yellow
_exptl_crystal_density_diffrn 1.204
_exptl_crystal_description plate
_exptl_crystal_F_000 1912
_exptl_crystal_recrystallization_method 'Re-crystallisation from solvent: Ammonia'
_exptl_crystal_size_max 0.25
_exptl_crystal_size_mid 0.15
_exptl_crystal_size_min 0.05
_refine_diff_density_max 0.659
_refine_diff_density_min -0.489
_refine_diff_density_rms 0.056
_refine_ls_extinction_method none
_refine_ls_goodness_of_fit_ref 0.840
_refine_ls_hydrogen_treatment constr
_refine_ls_matrix_type full
_refine_ls_number_parameters 552
_refine_ls_number_reflns 9472
_refine_ls_number_restraints 0
_refine_ls_restrained_S_all 0.840
_refine_ls_R_factor_all 0.0950
_refine_ls_R_factor_gt 0.0455
_refine_ls_shift/su_max 0.001
_refine_ls_shift/su_mean 0.000
_refine_ls_structure_factor_coef Fsqd
_refine_ls_weighting_details 'w=1/[\s^2^(Fo^2^)+(0.0555P)^2^] where P=(Fo^2^+2Fc^2^)/3'
_refine_ls_weighting_scheme calc
_refine_ls_wR_factor_gt 0.1018
_refine_ls_wR_factor_ref 0.1107
_reflns_number_gt 4880
_reflns_number_total 9472
_reflns_threshold_expression 'I > 2\s(I)'
_cod_data_source_file d0dt01096k2.cif
_cod_data_source_block TH464
_cod_depositor_comments 'Adding full bibliography for 7703988--7703995.cif.'
_cod_original_sg_symbol_H-M 'P 21/c'
_cod_database_code 7703992
_shelx_shelxl_version_number 2014/7
_shelx_space_group_comment
;
The symmetry employed for this shelxl refinement is uniquely defined
by the following loop, which should always be used as a source of
symmetry information in preference to the above space-group names.
They are only intended as comments.
;

loop_
_space_group_symop_operation_xyz
'x, y, z'
'-x, y+1/2, -z+1/2'
'-x, -y, -z'
'x, -y-1/2, z-1/2'

loop_
_atom_site_label
_atom_site_type_symbol
_atom_site_fract_x
_atom_site_fract_y
_atom_site_fract_z
_atom_site_U_iso_or_equiv
_atom_site_adp_type
_atom_site_occupancy
_atom_site_site_symmetry_order
_atom_site_calc_flag
_atom_site_refinement_flags_posn
_atom_site_refinement_flags_adp
_atom_site_refinement_flags_occupancy
_atom_site_disorder_assembly
_atom_site_disorder_group
Zn Zn 0.27541(2) 0.51710(3) 0.79455(2) 0.03435(12) Uani 1 1 d . . . . .
C13 C 0.28822(19) 0.3765(2) 0.76001(12) 0.0329(8) Uani 1 1 d . . . . .
C14 C 0.21801(19) 0.3193(2) 0.73933(12) 0.0344(8) Uani 1 1 d . . . . .
C15 C 0.2272(2) 0.2226(3) 0.71584(12) 0.0405(8) Uani 1 1 d . . . . .
H15 H 0.1778 0.1855 0.7027 0.049 Uiso 1 1 calc R U . . .
C16 C 0.3069(2) 0.1798(3) 0.71131(13) 0.0400(8) Uani 1 1 d . . . . .
C17 C 0.3768(2) 0.2362(3) 0.73098(12) 0.0397(8) Uani 1 1 d . . . . .
H17 H 0.4322 0.2093 0.7278 0.048 Uiso 1 1 calc R U . . .
C18 C 0.36818(19) 0.3318(2) 0.75542(12) 0.0348(8) Uani 1 1 d . . . . .
C19 C 0.12888(18) 0.3621(3) 0.74119(14) 0.0439(9) Uani 1 1 d . . . . .
H19A H 0.1276 0.4319 0.7269 0.066 Uiso 1 1 calc R U . . .
H19B H 0.1128 0.3615 0.7804 0.066 Uiso 1 1 calc R U . . .
H19C H 0.0887 0.3204 0.7175 0.066 Uiso 1 1 calc R U . . .
C20 C 0.3148(2) 0.0754(3) 0.68520(14) 0.0543(10) Uani 1 1 d . . . . .
H20A H 0.2880 0.0758 0.6464 0.081 Uiso 1 1 calc R U . . .
H20B H 0.2863 0.0253 0.7078 0.081 Uiso 1 1 calc R U . . .
H20C H 0.3751 0.0576 0.6846 0.081 Uiso 1 1 calc R U . . .
C21 C 0.44891(18) 0.3875(3) 0.77658(14) 0.0446(9) Uani 1 1 d . . . . .
H21A H 0.4585 0.4445 0.7513 0.067 Uiso 1 1 calc R U . . .
H21B H 0.4974 0.3408 0.7772 0.067 Uiso 1 1 calc R U . . .
H21C H 0.4430 0.4131 0.8149 0.067 Uiso 1 1 calc R U . . .
C22 C 0.31155(18) 0.5376(2) 0.87852(12) 0.0311(7) Uani 1 1 d . . . . .
C23 C 0.26637(19) 0.4952(2) 0.92149(13) 0.0350(8) Uani 1 1 d . . . . .
C24 C 0.2918(2) 0.5092(2) 0.97883(13) 0.0388(8) Uani 1 1 d . . . . .
H24 H 0.2581 0.4813 1.0065 0.047 Uiso 1 1 calc R U . . .
C25 C 0.3648(2) 0.5626(2) 0.99650(13) 0.0395(8) Uani 1 1 d . . . . .
C26 C 0.41103(19) 0.6044(2) 0.95435(13) 0.0390(8) Uani 1 1 d . . . . .
H26 H 0.4617 0.6411 0.9650 0.047 Uiso 1 1 calc R U . . .
C27 C 0.38501(19) 0.5939(2) 0.89695(13) 0.0350(8) Uani 1 1 d . . . . .
C28 C 0.18780(19) 0.4327(3) 0.90605(14) 0.0471(9) Uani 1 1 d . . . . .
H28A H 0.1389 0.4779 0.8981 0.071 Uiso 1 1 calc R U . . .
H28B H 0.1770 0.3877 0.9377 0.071 Uiso 1 1 calc R U . . .
H28C H 0.1964 0.3919 0.8724 0.071 Uiso 1 1 calc R U . . .
C29 C 0.3939(2) 0.5765(3) 1.05879(13) 0.0520(10) Uani 1 1 d . . . . .
H29A H 0.3999 0.6491 1.0673 0.078 Uiso 1 1 calc R U . . .
H29B H 0.4489 0.5427 1.0670 0.078 Uiso 1 1 calc R U . . .
H29C H 0.3518 0.5466 1.0822 0.078 Uiso 1 1 calc R U . . .
C30 C 0.43681(19) 0.6454(3) 0.85416(13) 0.0455(9) Uani 1 1 d . . . . .
H30A H 0.3992 0.6865 0.8284 0.068 Uiso 1 1 calc R U . . .
H30B H 0.4652 0.5939 0.8324 0.068 Uiso 1 1 calc R U . . .
H30C H 0.4797 0.6893 0.8739 0.068 Uiso 1 1 calc R U . . .
C31 C 0.22619(18) 0.6362(2) 0.74703(12) 0.0333(8) Uani 1 1 d . . . . .
C32 C 0.27189(19) 0.6853(3) 0.70648(13) 0.0370(8) Uani 1 1 d . . . . .
C33 C 0.2385(2) 0.7697(3) 0.67639(13) 0.0451(9) Uani 1 1 d . . . . .
H33 H 0.2720 0.8023 0.6501 0.054 Uiso 1 1 calc R U . . .
C34 C 0.1581(2) 0.8068(3) 0.68386(14) 0.0476(9) Uani 1 1 d . . . . .
C35 C 0.1118(2) 0.7584(3) 0.72372(14) 0.0423(9) Uani 1 1 d . . . . .
H35 H 0.0565 0.7825 0.7299 0.051 Uiso 1 1 calc R U . . .
C36 C 0.14466(19) 0.6755(3) 0.75470(13) 0.0376(8) Uani 1 1 d . . . . .
C37 C 0.35913(18) 0.6489(3) 0.69380(13) 0.0462(9) Uani 1 1 d . . . . .
H37A H 0.3702 0.6688 0.6552 0.069 Uiso 1 1 calc R U . . .
H37B H 0.3618 0.5748 0.6972 0.069 Uiso 1 1 calc R U . . .
H37C H 0.4021 0.6795 0.7208 0.069 Uiso 1 1 calc R U . . .
C38 C 0.1206(2) 0.8958(3) 0.64999(16) 0.0684(12) Uani 1 1 d . . . . .
H38A H 0.0684 0.8742 0.6280 0.103 Uiso 1 1 calc R U . . .
H38B H 0.1618 0.9201 0.6241 0.103 Uiso 1 1 calc R U . . .
H38C H 0.1073 0.9506 0.6758 0.103 Uiso 1 1 calc R U . . .
C39 C 0.09152(19) 0.6289(3) 0.79844(13) 0.0460(9) Uani 1 1 d . . . . .
H39A H 0.0670 0.5648 0.7839 0.069 Uiso 1 1 calc R U . . .
H39B H 0.0456 0.6757 0.8064 0.069 Uiso 1 1 calc R U . . .
H39C H 0.1275 0.6161 0.8334 0.069 Uiso 1 1 calc R U . . .
K K 0.28899(4) 0.48528(5) 0.46274(3) 0.03282(17) Uani 1 1 d . . . . .
O1 O 0.19136(13) 0.66063(17) 0.47153(10) 0.0486(6) Uani 1 1 d . . . . .
O2 O 0.23636(14) 0.54360(18) 0.56823(9) 0.0471(6) Uani 1 1 d . . . . .
O3 O 0.29983(14) 0.34658(19) 0.55118(10) 0.0546(7) Uani 1 1 d . . . . .
O4 O 0.39306(14) 0.3127(2) 0.45561(11) 0.0586(7) Uani 1 1 d . . . . .
O5 O 0.36567(15) 0.4450(2) 0.36241(10) 0.0611(7) Uani 1 1 d . . . . .
O6 O 0.29583(16) 0.63602(19) 0.38026(9) 0.0562(7) Uani 1 1 d . . . . .
C1 C 0.1806(2) 0.6951(3) 0.52732(17) 0.0632(11) Uani 1 1 d . . . . .
H1A H 0.1325 0.7434 0.5268 0.076 Uiso 1 1 calc R U . . .
H1B H 0.2328 0.7306 0.5428 0.076 Uiso 1 1 calc R U . . .
C2 C 0.1634(2) 0.6056(3) 0.56381(16) 0.0597(11) Uani 1 1 d . . . . .
H2A H 0.1501 0.6289 0.6019 0.072 Uiso 1 1 calc R U . . .
H2B H 0.1140 0.5669 0.5468 0.072 Uiso 1 1 calc R U . . .
C3 C 0.2293(3) 0.4624(3) 0.60756(15) 0.0656(12) Uani 1 1 d . . . . .
H3A H 0.1761 0.4241 0.5979 0.079 Uiso 1 1 calc R U . . .
H3B H 0.2272 0.4900 0.6463 0.079 Uiso 1 1 calc R U . . .
C4 C 0.3034(3) 0.3939(3) 0.60549(15) 0.0689(12) Uani 1 1 d . . . . .
H4A H 0.3569 0.4331 0.6120 0.083 Uiso 1 1 calc R U . . .
H4B H 0.3022 0.3416 0.6355 0.083 Uiso 1 1 calc R U . . .
C5 C 0.3616(3) 0.2686(3) 0.5479(2) 0.0768(14) Uani 1 1 d . . . . .
H5A H 0.3484 0.2113 0.5729 0.092 Uiso 1 1 calc R U . . .
H5B H 0.4188 0.2948 0.5606 0.092 Uiso 1 1 calc R U . . .
C6 C 0.3602(3) 0.2338(3) 0.4889(2) 0.0784(14) Uani 1 1 d . . . . .
H6A H 0.3954 0.1719 0.4866 0.094 Uiso 1 1 calc R U . . .
H6B H 0.3012 0.2173 0.4744 0.094 Uiso 1 1 calc R U . . .
C7 C 0.4026(3) 0.2825(4) 0.3983(2) 0.0823(16) Uani 1 1 d . . . . .
H7A H 0.3477 0.2571 0.3805 0.099 Uiso 1 1 calc R U . . .
H7B H 0.4453 0.2275 0.3974 0.099 Uiso 1 1 calc R U . . .
C8 C 0.4307(3) 0.3721(5) 0.36719(18) 0.0911(18) Uani 1 1 d . . . . .
H8A H 0.4822 0.4016 0.3876 0.109 Uiso 1 1 calc R U . . .
H8B H 0.4455 0.3515 0.3290 0.109 Uiso 1 1 calc R U . . .
C9 C 0.3862(3) 0.5319(4) 0.33072(17) 0.0872(17) Uani 1 1 d . . . . .
H9A H 0.4019 0.5113 0.2927 0.105 Uiso 1 1 calc R U . . .
H9B H 0.4352 0.5681 0.3502 0.105 Uiso 1 1 calc R U . . .
C10 C 0.3107(3) 0.5995(4) 0.32536(16) 0.0819(15) Uani 1 1 d . . . . .
H10A H 0.3210 0.6571 0.2999 0.098 Uiso 1 1 calc R U . . .
H10B H 0.2603 0.5615 0.3091 0.098 Uiso 1 1 calc R U . . .
C11 C 0.2247(3) 0.7023(3) 0.37807(17) 0.0676(13) Uani 1 1 d . . . . .
H11A H 0.1729 0.6653 0.3635 0.081 Uiso 1 1 calc R U . . .
H11B H 0.2338 0.7594 0.3520 0.081 Uiso 1 1 calc R U . . .
C12 C 0.2134(2) 0.7418(3) 0.43556(17) 0.0615(11) Uani 1 1 d . . . . .
H12A H 0.2669 0.7741 0.4513 0.074 Uiso 1 1 calc R U . . .
H12B H 0.1679 0.7937 0.4335 0.074 Uiso 1 1 calc R U . . .
N1 N 0.4170(2) 0.6221(3) 0.49985(19) 0.134(2) Uani 1 1 d . . . . .
H1C H 0.4041 0.6848 0.4855 0.201 Uiso 1 1 calc R U . . .
H1D H 0.4675 0.6011 0.4878 0.201 Uiso 1 1 calc R U . . .
H1E H 0.4210 0.6249 0.5384 0.201 Uiso 1 1 calc R U . . .
O7 O 0.15099(13) 0.4129(2) 0.40196(9) 0.0535(7) Uani 1 1 d . . . . .
C40 C 0.0658(2) 0.4481(3) 0.40442(16) 0.0652(12) Uani 1 1 d . . . . .
H40A H 0.0647 0.5099 0.4281 0.078 Uiso 1 1 calc R U . . .
H40B H 0.0305 0.3953 0.4210 0.078 Uiso 1 1 calc R U . . .
C41 C 0.0322(2) 0.4711(3) 0.34433(16) 0.0643(11) Uani 1 1 d . . . . .
H41A H 0.0339 0.5449 0.3366 0.077 Uiso 1 1 calc R U . . .
H41B H -0.0270 0.4467 0.3369 0.077 Uiso 1 1 calc R U . . .
C42 C 0.0921(2) 0.4139(3) 0.30847(16) 0.0653(11) Uani 1 1 d . . . . .
H42A H 0.0601 0.3662 0.2824 0.078 Uiso 1 1 calc R U . . .
H42B H 0.1244 0.4615 0.2859 0.078 Uiso 1 1 calc R U . . .
C43 C 0.1506(2) 0.3577(3) 0.35012(16) 0.0626(11) Uani 1 1 d . . . . .
H43A H 0.1299 0.2876 0.3552 0.075 Uiso 1 1 calc R U . . .
H43B H 0.2087 0.3545 0.3370 0.075 Uiso 1 1 calc R U . . .
O8 O 0.0511(5) 0.1351(6) 0.5743(4) 0.260(3) Uani 1 1 d . . . . .
C44 C 0.0376(5) 0.2572(6) 0.5850(3) 0.176(4) Uani 1 1 d . . . . .
H44A H -0.0198 0.2707 0.5976 0.211 Uiso 1 1 calc R U . A 2
H44B H 0.0808 0.2833 0.6140 0.211 Uiso 1 1 calc R U . A 2
C45 C 0.0470(3) 0.3026(4) 0.53190(19) 0.0812(15) Uani 1 1 d . . . . .
H45A H 0.1062 0.3264 0.5293 0.097 Uiso 1 1 calc R U . B 1
H45B H 0.0079 0.3611 0.5257 0.097 Uiso 1 1 calc R U . B 1
C46A C 0.0228(5) 0.2115(6) 0.4850(3) 0.037(2) Uani 0.487(7) 1 d . . P C 1
H46A H -0.0302 0.2304 0.4622 0.044 Uiso 0.487(7) 1 calc R U P C 1
H46B H 0.0688 0.2065 0.4590 0.044 Uiso 0.487(7) 1 calc R U P C 1
C47A C 0.0123(6) 0.1228(9) 0.5079(4) 0.083(4) Uani 0.487(7) 1 d . . P C 1
H47A H 0.0435 0.0697 0.4884 0.100 Uiso 0.487(7) 1 calc R U P C 1
H47B H -0.0488 0.1044 0.5060 0.100 Uiso 0.487(7) 1 calc R U P C 1
C46B C 0.0851(6) 0.2422(6) 0.5077(4) 0.056(3) Uani 0.513(7) 1 d . . P C 2
H46C H 0.1328 0.2743 0.4895 0.068 Uiso 0.513(7) 1 calc R U P C 2
H46D H 0.0475 0.2074 0.4783 0.068 Uiso 0.513(7) 1 calc R U P C 2
C47B C 0.1169(5) 0.1705(8) 0.5520(4) 0.071(3) Uani 0.513(7) 1 d . . P C 2
H47C H 0.1491 0.1149 0.5354 0.086 Uiso 0.513(7) 1 calc R U P C 2
H47D H 0.1550 0.2057 0.5810 0.086 Uiso 0.513(7) 1 calc R U P C 2

loop_
_atom_site_aniso_label
_atom_site_aniso_U_11
_atom_site_aniso_U_22
_atom_site_aniso_U_33
_atom_site_aniso_U_23
_atom_site_aniso_U_13
_atom_site_aniso_U_12
Zn 0.0347(2) 0.0384(2) 0.0302(2) -0.00004(19) 0.00386(16) 0.00091(19)
C13 0.0394(18) 0.039(2) 0.0211(17) 0.0036(14) 0.0048(15) -0.0016(16)
C14 0.0418(19) 0.040(2) 0.0216(17) 0.0060(15) 0.0030(15) 0.0017(17)
C15 0.053(2) 0.042(2) 0.0269(19) 0.0038(16) 0.0033(17) -0.0081(18)
C16 0.059(2) 0.038(2) 0.0241(18) 0.0039(15) 0.0095(17) 0.0043(19)
C17 0.050(2) 0.046(2) 0.0247(18) 0.0078(16) 0.0103(16) 0.0121(18)
C18 0.0424(19) 0.040(2) 0.0227(17) 0.0068(15) 0.0055(15) -0.0003(16)
C19 0.0414(19) 0.048(2) 0.041(2) -0.0001(17) -0.0002(16) -0.0017(17)
C20 0.078(3) 0.044(2) 0.042(2) -0.0026(18) 0.0094(19) 0.007(2)
C21 0.0396(19) 0.048(2) 0.048(2) 0.0050(18) 0.0105(17) 0.0045(17)
C22 0.0322(17) 0.031(2) 0.0305(17) -0.0008(14) 0.0055(15) 0.0029(14)
C23 0.0377(18) 0.031(2) 0.0363(18) 0.0006(15) 0.0039(15) 0.0020(15)
C24 0.047(2) 0.034(2) 0.0367(19) 0.0027(16) 0.0082(16) 0.0000(16)
C25 0.055(2) 0.0350(19) 0.0282(18) 0.0003(16) 0.0031(17) 0.0049(17)
C26 0.0357(18) 0.040(2) 0.041(2) -0.0041(17) -0.0013(16) -0.0023(16)
C27 0.0377(19) 0.0348(19) 0.0322(19) 0.0010(15) 0.0012(16) 0.0069(16)
C28 0.050(2) 0.049(2) 0.042(2) 0.0053(18) 0.0052(17) -0.0070(18)
C29 0.071(2) 0.049(2) 0.036(2) 0.0049(18) 0.0027(19) 0.001(2)
C30 0.0447(19) 0.055(2) 0.038(2) -0.0018(18) 0.0071(17) -0.0072(18)
C31 0.0350(18) 0.039(2) 0.0252(17) -0.0048(15) -0.0034(15) -0.0020(16)
C32 0.0405(19) 0.040(2) 0.0301(19) -0.0085(16) -0.0009(16) 0.0001(17)
C33 0.061(2) 0.043(2) 0.032(2) -0.0026(17) 0.0021(18) -0.0040(19)
C34 0.061(2) 0.040(2) 0.040(2) -0.0016(18) -0.0100(19) 0.0025(19)
C35 0.0390(19) 0.045(2) 0.042(2) -0.0051(18) -0.0030(17) 0.0094(17)
C36 0.0404(19) 0.043(2) 0.0282(18) -0.0058(16) -0.0007(16) 0.0009(17)
C37 0.046(2) 0.055(2) 0.038(2) 0.0016(18) 0.0097(17) -0.0001(18)
C38 0.090(3) 0.051(3) 0.062(3) 0.011(2) -0.009(2) 0.011(2)
C39 0.044(2) 0.053(2) 0.040(2) -0.0036(18) 0.0009(17) 0.0043(18)
K 0.0353(4) 0.0378(4) 0.0256(4) 0.0001(3) 0.0036(3) 0.0007(3)
O1 0.0568(14) 0.0356(14) 0.0524(16) -0.0013(13) -0.0028(12) 0.0031(12)
O2 0.0489(14) 0.0638(18) 0.0304(13) -0.0012(12) 0.0136(11) -0.0103(13)
O3 0.0644(15) 0.0516(16) 0.0454(16) 0.0145(13) -0.0110(13) -0.0099(14)
O4 0.0515(15) 0.0528(17) 0.0695(19) -0.0262(15) -0.0092(14) 0.0091(13)
O5 0.0479(15) 0.091(2) 0.0465(16) -0.0255(15) 0.0175(13) -0.0077(15)
O6 0.0768(17) 0.0573(17) 0.0326(14) 0.0116(12) -0.0072(13) -0.0211(15)
C1 0.054(2) 0.053(3) 0.083(3) -0.025(2) 0.006(2) 0.007(2)
C2 0.051(2) 0.075(3) 0.056(3) -0.028(2) 0.022(2) -0.013(2)
C3 0.084(3) 0.084(3) 0.031(2) 0.002(2) 0.018(2) -0.032(3)
C4 0.089(3) 0.081(3) 0.035(2) 0.025(2) -0.010(2) -0.030(3)
C5 0.072(3) 0.051(3) 0.103(4) 0.033(3) -0.018(3) -0.004(2)
C6 0.073(3) 0.039(3) 0.118(4) -0.013(3) -0.029(3) 0.014(2)
C7 0.057(3) 0.088(4) 0.098(4) -0.057(3) -0.023(3) 0.028(3)
C8 0.051(3) 0.164(6) 0.059(3) -0.063(3) 0.005(2) 0.014(3)
C9 0.084(3) 0.146(5) 0.036(2) -0.015(3) 0.028(2) -0.055(4)
C10 0.114(4) 0.101(4) 0.031(2) 0.014(2) 0.006(3) -0.047(3)
C11 0.081(3) 0.055(3) 0.061(3) 0.028(2) -0.029(2) -0.022(2)
C12 0.070(3) 0.035(2) 0.076(3) 0.009(2) -0.019(2) -0.001(2)
N1 0.118(3) 0.101(3) 0.167(4) 0.070(3) -0.090(3) -0.060(3)
O7 0.0396(14) 0.0764(19) 0.0433(15) -0.0063(14) -0.0047(11) 0.0016(13)
C40 0.042(2) 0.094(4) 0.059(3) -0.002(2) 0.007(2) 0.007(2)
C41 0.052(2) 0.069(3) 0.070(3) -0.003(2) -0.009(2) 0.012(2)
C42 0.057(2) 0.084(3) 0.054(3) -0.008(2) -0.007(2) 0.003(2)
C43 0.062(2) 0.063(3) 0.060(3) -0.022(2) -0.015(2) 0.008(2)
O8 0.279(8) 0.182(7) 0.309(10) 0.109(6) -0.045(7) -0.032(6)
C44 0.244(9) 0.189(8) 0.089(5) 0.039(5) -0.021(5) -0.105(7)
C45 0.077(3) 0.099(4) 0.065(3) 0.038(3) -0.010(3) -0.021(3)
C46A 0.017(4) 0.058(5) 0.032(4) 0.007(4) -0.016(3) -0.005(4)
C47A 0.066(6) 0.120(10) 0.066(7) -0.028(7) 0.014(5) 0.021(6)
C46B 0.073(7) 0.047(5) 0.054(6) 0.013(4) 0.033(5) 0.029(5)
C47B 0.043(5) 0.103(8) 0.072(6) 0.028(6) 0.031(4) 0.010(5)

loop_
_atom_type_symbol
_atom_type_description
_atom_type_scat_dispersion_real
_atom_type_scat_dispersion_imag
_atom_type_scat_source
C C 0.0033 0.0016 'International Tables Vol C Tables 4.2.6.8 and 6.1.1.4'
H H 0.0000 0.0000 'International Tables Vol C Tables 4.2.6.8 and 6.1.1.4'
N N 0.0061 0.0033 'International Tables Vol C Tables 4.2.6.8 and 6.1.1.4'
O O 0.0106 0.0060 'International Tables Vol C Tables 4.2.6.8 and 6.1.1.4'
K K 0.2009 0.2494 'International Tables Vol C Tables 4.2.6.8 and 6.1.1.4'
Zn Zn 0.2839 1.4301 'International Tables Vol C Tables 4.2.6.8 and 6.1.1.4'

loop_
_geom_angle_atom_site_label_1
_geom_angle_atom_site_label_2
_geom_angle_atom_site_label_3
_geom_angle
_geom_angle_site_symmetry_1
_geom_angle_site_symmetry_3
_geom_angle_publ_flag
C13 Zn C22 118.75(11) . . ?
C13 Zn C31 121.34(11) . . ?
C22 Zn C31 119.90(12) . . ?
C14 C13 C18 116.0(3) . . ?
C14 C13 Zn 122.0(2) . . ?
C18 C13 Zn 122.0(2) . . ?
C13 C14 C15 121.7(3) . . ?
C13 C14 C19 120.0(3) . . ?
C15 C14 C19 118.3(3) . . ?
C16 C15 C14 121.4(3) . . ?
C16 C15 H15 119.3 . . ?
C14 C15 H15 119.3 . . ?
C17 C16 C15 117.3(3) . . ?
C17 C16 C20 122.5(3) . . ?
C15 C16 C20 120.2(3) . . ?
C16 C17 C18 121.7(3) . . ?
C16 C17 H17 119.2 . . ?
C18 C17 H17 119.2 . . ?
C17 C18 C13 121.8(3) . . ?
C17 C18 C21 117.8(3) . . ?
C13 C18 C21 120.4(3) . . ?
C14 C19 H19A 109.5 . . ?
C14 C19 H19B 109.5 . . ?
H19A C19 H19B 109.5 . . ?
C14 C19 H19C 109.5 . . ?
H19A C19 H19C 109.5 . . ?
H19B C19 H19C 109.5 . . ?
C16 C20 H20A 109.5 . . ?
C16 C20 H20B 109.5 . . ?
H20A C20 H20B 109.5 . . ?
C16 C20 H20C 109.5 . . ?
H20A C20 H20C 109.5 . . ?
H20B C20 H20C 109.5 . . ?
C18 C21 H21A 109.5 . . ?
C18 C21 H21B 109.5 . . ?
H21A C21 H21B 109.5 . . ?
C18 C21 H21C 109.5 . . ?
H21A C21 H21C 109.5 . . ?
H21B C21 H21C 109.5 . . ?
C23 C22 C27 115.8(3) . . ?
C23 C22 Zn 122.3(2) . . ?
C27 C22 Zn 121.9(2) . . ?
C24 C23 C22 121.9(3) . . ?
C24 C23 C28 118.4(3) . . ?
C22 C23 C28 119.7(3) . . ?
C25 C24 C23 122.0(3) . . ?
C25 C24 H24 119.0 . . ?
C23 C24 H24 119.0 . . ?
C24 C25 C26 116.9(3) . . ?
C24 C25 C29 122.3(3) . . ?
C26 C25 C29 120.8(3) . . ?
C25 C26 C27 121.9(3) . . ?
C25 C26 H26 119.1 . . ?
C27 C26 H26 119.1 . . ?
C26 C27 C22 121.5(3) . . ?
C26 C27 C30 118.4(3) . . ?
C22 C27 C30 120.1(3) . . ?
C23 C28 H28A 109.5 . . ?
C23 C28 H28B 109.5 . . ?
H28A C28 H28B 109.5 . . ?
C23 C28 H28C 109.5 . . ?
H28A C28 H28C 109.5 . . ?
H28B C28 H28C 109.5 . . ?
C25 C29 H29A 109.5 . . ?
C25 C29 H29B 109.5 . . ?
H29A C29 H29B 109.5 . . ?
C25 C29 H29C 109.5 . . ?
H29A C29 H29C 109.5 . . ?
H29B C29 H29C 109.5 . . ?
C27 C30 H30A 109.5 . . ?
C27 C30 H30B 109.5 . . ?
H30A C30 H30B 109.5 . . ?
C27 C30 H30C 109.5 . . ?
H30A C30 H30C 109.5 . . ?
H30B C30 H30C 109.5 . . ?
C32 C31 C36 116.1(3) . . ?
C32 C31 Zn 122.5(2) . . ?
C36 C31 Zn 121.4(2) . . ?
C33 C32 C31 121.4(3) . . ?
C33 C32 C37 117.6(3) . . ?
C31 C32 C37 121.0(3) . . ?
C34 C33 C32 121.9(3) . . ?
C34 C33 H33 119.1 . . ?
C32 C33 H33 119.1 . . ?
C33 C34 C35 117.3(3) . . ?
C33 C34 C38 122.0(3) . . ?
C35 C34 C38 120.7(3) . . ?
C34 C35 C36 121.6(3) . . ?
C34 C35 H35 119.2 . . ?
C36 C35 H35 119.2 . . ?
C35 C36 C31 121.7(3) . . ?
C35 C36 C39 118.4(3) . . ?
C31 C36 C39 119.9(3) . . ?
C32 C37 H37A 109.5 . . ?
C32 C37 H37B 109.5 . . ?
H37A C37 H37B 109.5 . . ?
C32 C37 H37C 109.5 . . ?
H37A C37 H37C 109.5 . . ?
H37B C37 H37C 109.5 . . ?
C34 C38 H38A 109.5 . . ?
C34 C38 H38B 109.5 . . ?
H38A C38 H38B 109.5 . . ?
C34 C38 H38C 109.5 . . ?
H38A C38 H38C 109.5 . . ?
H38B C38 H38C 109.5 . . ?
C36 C39 H39A 109.5 . . ?
C36 C39 H39B 109.5 . . ?
H39A C39 H39B 109.5 . . ?
C36 C39 H39C 109.5 . . ?
H39A C39 H39C 109.5 . . ?
H39B C39 H39C 109.5 . . ?
O7 K O3 99.78(7) . . ?
O7 K O1 84.60(7) . . ?
O3 K O1 119.37(8) . . ?
O7 K O6 87.24(7) . . ?
O3 K O6 172.98(7) . . ?
O1 K O6 61.02(8) . . ?
O7 K N1 158.61(9) . . ?
O3 K N1 100.79(9) . . ?
O1 K N1 80.29(11) . . ?
O6 K N1 72.24(9) . . ?
O7 K O5 82.15(7) . . ?
O3 K O5 120.70(9) . . ?
O1 K O5 119.81(8) . . ?
O6 K O5 59.90(9) . . ?
N1 K O5 92.30(12) . . ?
O7 K O2 106.93(7) . . ?
O3 K O2 60.83(8) . . ?
O1 K O2 60.20(7) . . ?
O6 K O2 117.31(8) . . ?
N1 K O2 78.43(12) . . ?
O5 K O2 170.66(7) . . ?
O7 K O4 97.59(7) . . ?
O3 K O4 60.76(8) . . ?
O1 K O4 177.77(7) . . ?
O6 K O4 118.53(9) . . ?
N1 K O4 97.49(11) . . ?
O5 K O4 60.27(9) . . ?
O2 K O4 119.31(8) . . ?
O7 K C6 89.65(9) . . ?
O3 K C6 41.50(10) . . ?
O1 K C6 158.61(10) . . ?
O6 K C6 139.38(11) . . ?
N1 K C6 109.73(10) . . ?
O5 K C6 79.55(11) . . ?
O2 K C6 102.31(10) . . ?
O4 K C6 22.46(9) . . ?
C1 O1 C12 111.6(3) . . ?
C1 O1 K 116.1(2) . . ?
C12 O1 K 114.5(2) . . ?
C2 O2 C3 112.2(3) . . ?
C2 O2 K 112.98(19) . . ?
C3 O2 K 114.8(2) . . ?
C5 O3 C4 112.7(3) . . ?
C5 O3 K 115.9(2) . . ?
C4 O3 K 112.9(2) . . ?
C6 O4 C7 113.0(3) . . ?
C6 O4 K 108.5(2) . . ?
C7 O4 K 112.7(2) . . ?
C8 O5 C9 113.5(4) . . ?
C8 O5 K 115.0(2) . . ?
C9 O5 K 115.3(2) . . ?
C11 O6 C10 111.1(3) . . ?
C11 O6 K 112.9(2) . . ?
C10 O6 K 114.6(2) . . ?
O1 C1 C2 109.0(3) . . ?
O1 C1 H1A 109.9 . . ?
C2 C1 H1A 109.9 . . ?
O1 C1 H1B 109.9 . . ?
C2 C1 H1B 109.9 . . ?
H1A C1 H1B 108.3 . . ?
O2 C2 C1 108.4(3) . . ?
O2 C2 H2A 110.0 . . ?
C1 C2 H2A 110.0 . . ?
O2 C2 H2B 110.0 . . ?
C1 C2 H2B 110.0 . . ?
H2A C2 H2B 108.4 . . ?
O2 C3 C4 109.5(3) . . ?
O2 C3 H3A 109.8 . . ?
C4 C3 H3A 109.8 . . ?
O2 C3 H3B 109.8 . . ?
C4 C3 H3B 109.8 . . ?
H3A C3 H3B 108.2 . . ?
O3 C4 C3 108.7(3) . . ?
O3 C4 H4A 109.9 . . ?
C3 C4 H4A 109.9 . . ?
O3 C4 H4B 109.9 . . ?
C3 C4 H4B 109.9 . . ?
H4A C4 H4B 108.3 . . ?
O3 C5 C6 108.5(3) . . ?
O3 C5 H5A 110.0 . . ?
C6 C5 H5A 110.0 . . ?
O3 C5 H5B 110.0 . . ?
C6 C5 H5B 110.0 . . ?
H5A C5 H5B 108.4 . . ?
O4 C6 C5 108.7(3) . . ?
O4 C6 K 49.06(16) . . ?
C5 C6 K 81.7(2) . . ?
O4 C6 H6A 110.0 . . ?
C5 C6 H6A 110.0 . . ?
K C6 H6A 159.0 . . ?
O4 C6 H6B 110.0 . . ?
C5 C6 H6B 110.0 . . ?
K C6 H6B 82.5 . . ?
H6A C6 H6B 108.3 . . ?
O4 C7 C8 107.9(4) . . ?
O4 C7 H7A 110.1 . . ?
C8 C7 H7A 110.1 . . ?
O4 C7 H7B 110.1 . . ?
C8 C7 H7B 110.1 . . ?
H7A C7 H7B 108.4 . . ?
O5 C8 C7 110.0(4) . . ?
O5 C8 H8A 109.7 . . ?
C7 C8 H8A 109.7 . . ?
O5 C8 H8B 109.7 . . ?
C7 C8 H8B 109.7 . . ?
H8A C8 H8B 108.2 . . ?
O5 C9 C10 108.3(3) . . ?
O5 C9 H9A 110.0 . . ?
C10 C9 H9A 110.0 . . ?
O5 C9 H9B 110.0 . . ?
C10 C9 H9B 110.0 . . ?
H9A C9 H9B 108.4 . . ?
O6 C10 C9 108.2(3) . . ?
O6 C10 H10A 110.1 . . ?
C9 C10 H10A 110.1 . . ?
O6 C10 H10B 110.1 . . ?
C9 C10 H10B 110.1 . . ?
H10A C10 H10B 108.4 . . ?
O6 C11 C12 109.5(3) . . ?
O6 C11 H11A 109.8 . . ?
C12 C11 H11A 109.8 . . ?
O6 C11 H11B 109.8 . . ?
C12 C11 H11B 109.8 . . ?
H11A C11 H11B 108.2 . . ?
O1 C12 C11 109.7(3) . . ?
O1 C12 H12A 109.7 . . ?
C11 C12 H12A 109.7 . . ?
O1 C12 H12B 109.7 . . ?
C11 C12 H12B 109.7 . . ?
H12A C12 H12B 108.2 . . ?
K N1 H1C 109.5 . . ?
K N1 H1D 109.5 . . ?
H1C N1 H1D 109.5 . . ?
K N1 H1E 109.5 . . ?
H1C N1 H1E 109.5 . . ?
H1D N1 H1E 109.5 . . ?
C40 O7 C43 105.1(3) . . ?
C40 O7 K 126.0(2) . . ?
C43 O7 K 126.19(19) . . ?
O7 C40 C41 106.8(3) . . ?
O7 C40 H40A 110.4 . . ?
C41 C40 H40A 110.4 . . ?
O7 C40 H40B 110.4 . . ?
C41 C40 H40B 110.4 . . ?
H40A C40 H40B 108.6 . . ?
C40 C41 C42 103.9(3) . . ?
C40 C41 H41A 111.0 . . ?
C42 C41 H41A 111.0 . . ?
C40 C41 H41B 111.0 . . ?
C42 C41 H41B 111.0 . . ?
H41A C41 H41B 109.0 . . ?
C43 C42 C41 104.8(3) . . ?
C43 C42 H42A 110.8 . . ?
C41 C42 H42A 110.8 . . ?
C43 C42 H42B 110.8 . . ?
C41 C42 H42B 110.8 . . ?
H42A C42 H42B 108.9 . . ?
O7 C43 C42 106.0(3) . . ?
O7 C43 H43A 110.5 . . ?
C42 C43 H43A 110.5 . . ?
O7 C43 H43B 110.5 . . ?
C42 C43 H43B 110.5 . . ?
H43A C43 H43B 108.7 . . ?
C47B O8 C44 80.0(6) . . ?
C44 O8 C47A 101.5(6) . . ?
C45 C44 O8 104.7(6) . . ?
O8 C44 C46B 72.9(5) . . ?
C45 C44 H44A 110.8 . . ?
O8 C44 H44A 110.8 . . ?
C46B C44 H44A 134.1 . . ?
C45 C44 H44B 110.8 . . ?
O8 C44 H44B 110.8 . . ?
C46B C44 H44B 112.0 . . ?
H44A C44 H44B 108.9 . . ?
C46B C45 C44 103.9(7) . . ?
C44 C45 C46A 104.7(5) . . ?
C44 C45 H45A 110.8 . . ?
C46A C45 H45A 110.8 . . ?
C44 C45 H45B 110.8 . . ?
C46A C45 H45B 110.8 . . ?
H45A C45 H45B 108.9 . . ?
C47A C46A C45 113.6(6) . . ?
C47A C46A H46A 108.8 . . ?
C45 C46A H46A 108.8 . . ?
C47A C46A H46B 108.8 . . ?
C45 C46A H46B 108.8 . . ?
H46A C46A H46B 107.7 . . ?
C46A C47A O8 105.0(8) . . ?
C46A C47A H47A 110.7 . . ?
O8 C47A H47A 110.7 . . ?
C46A C47A H47B 110.7 . . ?
O8 C47A H47B 110.7 . . ?
H47A C47A H47B 108.8 . . ?
C45 C46B C47B 104.3(7) . . ?
C47B C46B C44 63.3(5) . . ?
C45 C46B H46C 110.9 . . ?
C47B C46B H46C 110.9 . . ?
C44 C46B H46C 133.9 . . ?
C45 C46B H46D 110.9 . . ?
C47B C46B H46D 110.9 . . ?
C44 C46B H46D 115.7 . . ?
H46C C46B H46D 108.9 . . ?
O8 C47B C46B 106.5(7) . . ?
O8 C47B H47C 110.4 . . ?
C46B C47B H47C 110.4 . . ?
O8 C47B H47D 110.4 . . ?
C46B C47B H47D 110.4 . . ?
H47C C47B H47D 108.6 . . ?

loop_
_geom_bond_atom_site_label_1
_geom_bond_atom_site_label_2
_geom_bond_distance
_geom_bond_site_symmetry_2
_geom_bond_publ_flag
Zn C13 2.041(3) . ?
Zn C22 2.042(3) . ?
Zn C31 2.047(3) . ?
C13 C14 1.395(4) . ?
C13 C18 1.402(4) . ?
C14 C15 1.402(4) . ?
C14 C19 1.517(4) . ?
C15 C16 1.388(4) . ?
C15 H15 0.9500 . ?
C16 C17 1.378(4) . ?
C16 C20 1.517(4) . ?
C17 C18 1.397(4) . ?
C17 H17 0.9500 . ?
C18 C21 1.519(4) . ?
C19 H19A 0.9800 . ?
C19 H19B 0.9800 . ?
C19 H19C 0.9800 . ?
C20 H20A 0.9800 . ?
C20 H20B 0.9800 . ?
C20 H20C 0.9800 . ?
C21 H21A 0.9800 . ?
C21 H21B 0.9800 . ?
C21 H21C 0.9800 . ?
C22 C23 1.402(4) . ?
C22 C27 1.415(4) . ?
C23 C24 1.397(4) . ?
C23 C28 1.508(4) . ?
C24 C25 1.385(4) . ?
C24 H24 0.9500 . ?
C25 C26 1.393(4) . ?
C25 C29 1.521(4) . ?
C26 C27 1.395(4) . ?
C26 H26 0.9500 . ?
C27 C30 1.510(4) . ?
C28 H28A 0.9800 . ?
C28 H28B 0.9800 . ?
C28 H28C 0.9800 . ?
C29 H29A 0.9800 . ?
C29 H29B 0.9800 . ?
C29 H29C 0.9800 . ?
C30 H30A 0.9800 . ?
C30 H30B 0.9800 . ?
C30 H30C 0.9800 . ?
C31 C32 1.402(4) . ?
C31 C36 1.410(4) . ?
C32 C33 1.401(4) . ?
C32 C37 1.508(4) . ?
C33 C34 1.382(4) . ?
C33 H33 0.9500 . ?
C34 C35 1.392(4) . ?
C34 C38 1.513(5) . ?
C35 C36 1.393(4) . ?
C35 H35 0.9500 . ?
C36 C39 1.512(4) . ?
C37 H37A 0.9800 . ?
C37 H37B 0.9800 . ?
C37 H37C 0.9800 . ?
C38 H38A 0.9800 . ?
C38 H38B 0.9800 . ?
C38 H38C 0.9800 . ?
C39 H39A 0.9800 . ?
C39 H39B 0.9800 . ?
C39 H39C 0.9800 . ?
K O7 2.687(2) . ?
K O3 2.774(2) . ?
K O1 2.792(2) . ?
K O6 2.793(2) . ?
K N1 2.794(3) . ?
K O5 2.798(2) . ?
K O2 2.799(2) . ?
K O4 2.816(2) . ?
K C6 3.536(4) . ?
O1 C1 1.419(4) . ?
O1 C12 1.426(4) . ?
O2 C2 1.407(4) . ?
O2 C3 1.428(4) . ?
O3 C5 1.422(4) . ?
O3 C4 1.426(4) . ?
O4 C6 1.424(5) . ?
O4 C7 1.434(5) . ?
O5 C8 1.403(5) . ?
O5 C9 1.420(5) . ?
O6 C11 1.418(4) . ?
O6 C10 1.422(4) . ?
C1 C2 1.498(5) . ?
C1 H1A 0.9900 . ?
C1 H1B 0.9900 . ?
C2 H2A 0.9900 . ?
C2 H2B 0.9900 . ?
C3 C4 1.479(5) . ?
C3 H3A 0.9900 . ?
C3 H3B 0.9900 . ?
C4 H4A 0.9900 . ?
C4 H4B 0.9900 . ?
C5 C6 1.470(6) . ?
C5 H5A 0.9900 . ?
C5 H5B 0.9900 . ?
C6 H6A 0.9900 . ?
C6 H6B 0.9900 . ?
C7 C8 1.477(6) . ?
C7 H7A 0.9900 . ?
C7 H7B 0.9900 . ?
C8 H8A 0.9900 . ?
C8 H8B 0.9900 . ?
C9 C10 1.484(6) . ?
C9 H9A 0.9900 . ?
C9 H9B 0.9900 . ?
C10 H10A 0.9900 . ?
C10 H10B 0.9900 . ?
C11 C12 1.481(5) . ?
C11 H11A 0.9900 . ?
C11 H11B 0.9900 . ?
C12 H12A 0.9900 . ?
C12 H12B 0.9900 . ?
N1 H1C 0.9100 . ?
N1 H1D 0.9100 . ?
N1 H1E 0.9100 . ?
O7 C40 1.426(4) . ?
O7 C43 1.426(4) . ?
C40 C41 1.509(5) . ?
C40 H40A 0.9900 . ?
C40 H40B 0.9900 . ?
C41 C42 1.518(5) . ?
C41 H41A 0.9900 . ?
C41 H41B 0.9900 . ?
C42 C43 1.492(5) . ?
C42 H42A 0.9900 . ?
C42 H42B 0.9900 . ?
C43 H43A 0.9900 . ?
C43 H43B 0.9900 . ?
O8 C47B 1.287(8) . ?
O8 C44 1.644(9) . ?
O8 C47A 1.649(10) . ?
C44 C45 1.410(6) . ?
C44 C46B 2.040(10) . ?
C44 H44A 0.9900 . ?
C44 H44B 0.9900 . ?
C45 C46B 1.173(7) . ?
C45 C46A 1.659(9) . ?
C45 H45A 0.9900 . ?
C45 H45B 0.9900 . ?
C46A C47A 1.304(12) . ?
C46A H46A 0.9900 . ?
C46A H46B 0.9900 . ?
C47A H47A 0.9900 . ?
C47A H47B 0.9900 . ?
C46B C47B 1.470(11) . ?
C46B H46C 0.9900 . ?
C46B H46D 0.9900 . ?
C47B H47C 0.9900 . ?
C47B H47D 0.9900 . ?
